data_1513424
loop_
_publ_author_name
'Xing, Yanpeng'
'Sheng, Guorong'
'Wang, Jing'
'Lu, Ping'
'Wang, Yanguang'

_publ_section_title
;
 Preparation of Triazoloindoles via Tandem Copper Catalysis and Their
 Utility as \a-Imino Rhodium Carbene Precursors.
;
_journal_issue 4
_journal_name_full 'Organic letters'
_journal_page_first 1244
_journal_page_last 1247
_journal_paper_doi 10.1021/ol5002347
_journal_volume 16
_journal_year 2014
_chemical_formula_moiety 'C29 H25 N3 O2 S'
_chemical_formula_sum 'C29 H25 N3 O2 S'
_chemical_formula_weight 479.58
_chemical_name_systematic
; 
 ? 
;
_space_group_IT_number 14
_symmetry_cell_setting monoclinic
_symmetry_space_group_name_Hall '-P 2ybc'
_symmetry_space_group_name_H-M 'P 1 21/c 1'
_atom_sites_solution_hydrogens geom
_atom_sites_solution_primary direct
_atom_sites_solution_secondary difmap
_audit_creation_method SHELXL-97
_cell_angle_alpha 90.00
_cell_angle_beta 103.646(4)
_cell_angle_gamma 90.00
_cell_formula_units_Z 4
_cell_length_a 12.2997(5)
_cell_length_b 13.4444(5)
_cell_length_c 15.1233(7)
_cell_measurement_reflns_used 2946
_cell_measurement_temperature 293(2)
_cell_measurement_theta_max 29.6188
_cell_measurement_theta_min 2.8640
_cell_volume 2430.23(18)
_computing_cell_refinement 'CrysAlis PRO (Agilent Technologies, 2011)'
_computing_data_collection 'CrysAlis PRO'
_computing_data_reduction 'CrysAlis PRO'
_computing_molecular_graphics 'OLEX2 (Dolomanov et al., 2009)'
_computing_publication_material OLEX2
_computing_structure_refinement 'SHELXL-97 (Sheldrick, 2008)'
_computing_structure_solution 'SHELXS-97 (Sheldrick, 2008)'
_diffrn_ambient_temperature 293(2)
_diffrn_detector_area_resol_mean 10.3592
_diffrn_measured_fraction_theta_full 0.998
_diffrn_measured_fraction_theta_max 0.998
_diffrn_measurement_device_type 'Xcalibur, Atlas, Gemini ultra'
_diffrn_measurement_method '\w scans'
_diffrn_radiation_monochromator graphite
_diffrn_radiation_source 'fine-focus sealed tube'
_diffrn_radiation_type MoK\a
_diffrn_radiation_wavelength 0.71073
_diffrn_reflns_av_R_equivalents 0.0311
_diffrn_reflns_av_sigmaI/netI 0.0408
_diffrn_reflns_limit_h_max 14
_diffrn_reflns_limit_h_min -14
_diffrn_reflns_limit_k_max 16
_diffrn_reflns_limit_k_min -14
_diffrn_reflns_limit_l_max 11
_diffrn_reflns_limit_l_min -18
_diffrn_reflns_number 10054
_diffrn_reflns_theta_full 25.35
_diffrn_reflns_theta_max 25.35
_diffrn_reflns_theta_min 2.87
_exptl_absorpt_coefficient_mu 0.165
_exptl_absorpt_correction_T_max 0.9583
_exptl_absorpt_correction_T_min 0.9429
_exptl_absorpt_correction_type multi-scan
_exptl_absorpt_process_details
;
CrysAlis PRO (Agilent Technologies, 2011) 
;
_exptl_crystal_colour yellow
_exptl_crystal_density_diffrn 1.311
_exptl_crystal_density_method 'not measured'
_exptl_crystal_description block
_exptl_crystal_F_000 1008
_exptl_crystal_size_max 0.36
_exptl_crystal_size_mid 0.30
_exptl_crystal_size_min 0.26
_refine_diff_density_max 0.303
_refine_diff_density_min -0.299
_refine_diff_density_rms 0.041
_refine_ls_extinction_method none
_refine_ls_goodness_of_fit_ref 1.019
_refine_ls_hydrogen_treatment mixed
_refine_ls_matrix_type full
_refine_ls_number_parameters 324
_refine_ls_number_reflns 4438
_refine_ls_number_restraints 9
_refine_ls_restrained_S_all 1.028
_refine_ls_R_factor_all 0.0766
_refine_ls_R_factor_gt 0.0505
_refine_ls_shift/su_max 0.002
_refine_ls_shift/su_mean 0.000
_refine_ls_structure_factor_coef Fsqd
_refine_ls_weighting_details 'calc w=1/[\s^2^(Fo^2^)+(0.0613P)^2^+1.0014P] where P=(Fo^2^+2Fc^2^)/3'
_refine_ls_weighting_scheme calc
_refine_ls_wR_factor_gt 0.1242
_refine_ls_wR_factor_ref 0.1425
_reflns_number_gt 3148
_reflns_number_total 4438
_reflns_threshold_expression >2sigma(I)
_cod_data_source_file ol5002347_si_004.cif
_cod_data_source_block 131012_xingyp_046
_cod_original_cell_volume 2430.22(18)
_cod_original_sg_symbol_H-M 'P 21/c'
_cod_database_code 1513424

loop_
_symmetry_equiv_pos_as_xyz
'x, y, z'
'-x, y+1/2, -z+1/2'
'-x, -y, -z'
'x, -y-1/2, z-1/2'

loop_
_atom_site_label
_atom_site_type_symbol
_atom_site_fract_x
_atom_site_fract_y
_atom_site_fract_z
_atom_site_U_iso_or_equiv
_atom_site_adp_type
_atom_site_occupancy
_atom_site_symmetry_multiplicity
_atom_site_calc_flag
_atom_site_refinement_flags
_atom_site_disorder_assembly
_atom_site_disorder_group
S1 S 0.69468(5) 0.00551(5) 0.05206(4) 0.0504(2) Uani 1 1 d . . .
O1 O 0.62183(15) 0.05599(15) -0.02256(13) 0.0689(6) Uani 1 1 d . . .
O2 O 0.79465(14) -0.03920(15) 0.03979(12) 0.0622(5) Uani 1 1 d . . .
N1 N 0.61696(16) -0.07976(15) 0.08157(13) 0.0504(5) Uani 1 1 d . . .
H1 H 0.5455 -0.0738 0.0641 0.060 Uiso 1 1 calc R . .
N2 N 0.67252(18) -0.25134(15) 0.09139(13) 0.0520(5) Uani 1 1 d . . .
N3 N 0.8000(5) -0.0537(4) 0.3469(4) 0.0406(14) Uani 0.641(17) 1 d PD A 1
N3A N 0.6003(13) -0.0442(15) 0.3100(12) 0.0406(14) Uani 0.359(17) 1 d PD A 2
C1 C 0.9759(3) 0.2106(3) 0.2920(2) 0.0864(10) Uani 1 1 d . . .
H1A H 1.0341 0.1814 0.2718 0.104 Uiso 1 1 calc R . .
C2 C 0.9987(4) 0.2780(3) 0.3610(3) 0.0992(12) Uani 1 1 d . . .
H2 H 1.0726 0.2943 0.3879 0.119 Uiso 1 1 calc R . .
C3 C 0.9125(5) 0.3227(3) 0.3918(3) 0.0966(13) Uani 1 1 d . . .
H3 H 0.9294 0.3692 0.4386 0.116 Uiso 1 1 calc R . .
C4 C 0.8046(4) 0.2995(2) 0.3545(2) 0.0828(10) Uani 1 1 d . . .
H4 H 0.7479 0.3294 0.3764 0.099 Uiso 1 1 calc R . .
C5 C 0.7770(3) 0.22975(18) 0.28210(19) 0.0616(8) Uani 1 1 d . . .
C6 C 0.8642(2) 0.1851(2) 0.2511(2) 0.0613(7) Uani 1 1 d . . .
C7 C 0.8375(2) 0.1143(2) 0.18002(19) 0.0568(7) Uani 1 1 d . . .
H7 H 0.8944 0.0839 0.1588 0.068 Uiso 1 1 calc R . .
C8 C 0.7289(2) 0.09044(18) 0.14264(17) 0.0487(6) Uani 1 1 d . . .
C9 C 0.6417(2) 0.1350(2) 0.1737(2) 0.0619(8) Uani 1 1 d . . .
H9 H 0.5677 0.1184 0.1474 0.074 Uiso 1 1 calc R . .
C10 C 0.6657(3) 0.2023(2) 0.2420(2) 0.0688(8) Uani 1 1 d . . .
H10 H 0.6077 0.2310 0.2629 0.083 Uiso 1 1 calc R . .
C11 C 0.66082(19) -0.16274(17) 0.13421(16) 0.0448(6) Uani 1 1 d . . .
C12 C 0.69773(19) -0.17161(17) 0.22623(15) 0.0434(6) Uani 1 1 d . A .
C13 C 0.7357(2) -0.27262(18) 0.24211(16) 0.0474(6) Uani 1 1 d . . .
C14 C 0.7183(2) -0.31938(19) 0.15721(17) 0.0523(6) Uani 1 1 d . . .
C15 C 0.7466(3) -0.4185(2) 0.1482(2) 0.0671(8) Uani 1 1 d . . .
H15 H 0.7350 -0.4487 0.0914 0.081 Uiso 1 1 calc R . .
C16 C 0.7922(3) -0.4696(2) 0.2264(2) 0.0752(9) Uani 1 1 d . . .
H16 H 0.8117 -0.5360 0.2224 0.090 Uiso 1 1 calc R . .
C17 C 0.8100(3) -0.4254(2) 0.3112(2) 0.0715(8) Uani 1 1 d . . .
H17 H 0.8408 -0.4627 0.3628 0.086 Uiso 1 1 calc R . .
C18 C 0.7830(2) -0.3277(2) 0.32018(18) 0.0597(7) Uani 1 1 d . . .
H18 H 0.7959 -0.2984 0.3774 0.072 Uiso 1 1 calc R . .
C19 C 0.6420(3) -0.2708(2) -0.00574(18) 0.0784(9) Uani 1 1 d . . .
H19A H 0.5759 -0.3113 -0.0201 0.118 Uiso 1 1 calc R . .
H19B H 0.7022 -0.3050 -0.0232 0.118 Uiso 1 1 calc R . .
H19C H 0.6278 -0.2090 -0.0382 0.118 Uiso 1 1 calc R . .
C20 C 0.6980(2) -0.09454(17) 0.29435(15) 0.0434(6) Uani 1 1 d D . .
C21 C 0.6146(9) -0.0521(11) 0.3200(9) 0.0461(19) Uani 0.641(17) 1 d PD A 1
C21A C 0.7865(14) -0.0725(11) 0.3578(10) 0.0461(19) Uani 0.359(17) 1 d PD A 2
C22 C 0.6508(2) 0.01879(17) 0.38685(16) 0.0498(6) Uani 1 1 d D . .
C23 C 0.7680(2) 0.01228(18) 0.40705(16) 0.0527(7) Uani 1 1 d D A .
C24 C 0.8343(3) 0.0725(2) 0.47283(19) 0.0702(9) Uani 1 1 d . . .
H24 H 0.9119 0.0684 0.4853 0.084 Uiso 1 1 calc R A .
C25 C 0.7828(4) 0.1374(2) 0.5184(2) 0.0822(9) Uani 1 1 d U A .
H25 H 0.8261 0.1782 0.5626 0.099 Uiso 1 1 calc R . .
C26 C 0.6679(4) 0.1440(2) 0.5005(2) 0.0877(10) Uani 1 1 d U . .
H26 H 0.6352 0.1889 0.5332 0.105 Uiso 1 1 calc R A .
C27 C 0.6003(3) 0.0853(2) 0.4350(2) 0.0742(9) Uani 1 1 d . A .
H27 H 0.5228 0.0902 0.4234 0.089 Uiso 1 1 calc R . .
C28 C 0.4887(2) -0.0640(2) 0.2721(2) 0.0700(8) Uani 1 1 d . . .
H28A H 0.4755 -0.0384 0.2113 0.105 Uiso 0.641(17) 1 calc PR A 1
H28B H 0.4441 -0.0278 0.3054 0.105 Uiso 0.641(17) 1 calc PR A 1
H28C H 0.4687 -0.1331 0.2701 0.105 Uiso 0.641(17) 1 calc PR A 1
H28D H 0.4745 -0.0589 0.2071 0.105 Uiso 0.359(17) 1 calc PR A 2
H28E H 0.4430 -0.0168 0.2944 0.105 Uiso 0.359(17) 1 calc PR A 2
H28F H 0.4711 -0.1300 0.2885 0.105 Uiso 0.359(17) 1 calc PR A 2
C29 C 0.9098(2) -0.0836(3) 0.3432(2) 0.0836(10) Uani 1 1 d . . .
H29A H 0.9201 -0.1526 0.3592 0.125 Uiso 0.641(17) 1 calc PR A 1
H29B H 0.9638 -0.0444 0.3851 0.125 Uiso 0.641(17) 1 calc PR A 1
H29C H 0.9196 -0.0739 0.2826 0.125 Uiso 0.641(17) 1 calc PR A 1
H29D H 0.9225 -0.1514 0.3285 0.125 Uiso 0.359(17) 1 calc PR A 2
H29E H 0.9630 -0.0649 0.3980 0.125 Uiso 0.359(17) 1 calc PR A 2
H29F H 0.9184 -0.0411 0.2942 0.125 Uiso 0.359(17) 1 calc PR A 2

loop_
_atom_site_aniso_label
_atom_site_aniso_U_11
_atom_site_aniso_U_22
_atom_site_aniso_U_33
_atom_site_aniso_U_23
_atom_site_aniso_U_13
_atom_site_aniso_U_12
S1 0.0478(4) 0.0573(4) 0.0428(4) 0.0133(3) 0.0042(3) 0.0011(3)
O1 0.0613(11) 0.0815(14) 0.0563(12) 0.0328(10) -0.0012(9) -0.0026(10)
O2 0.0548(10) 0.0786(13) 0.0534(11) -0.0004(10) 0.0135(8) 0.0055(10)
N1 0.0455(11) 0.0530(12) 0.0466(12) 0.0109(10) -0.0013(9) -0.0011(10)
N2 0.0747(14) 0.0471(12) 0.0325(11) -0.0053(9) 0.0094(10) -0.0025(11)
N3 0.053(3) 0.031(2) 0.031(2) 0.0042(17) -0.0018(16) -0.0011(17)
N3A 0.053(3) 0.031(2) 0.031(2) 0.0042(17) -0.0018(16) -0.0011(17)
C1 0.081(2) 0.090(2) 0.088(3) -0.014(2) 0.0206(19) -0.0291(19)
C2 0.115(3) 0.094(3) 0.085(3) -0.016(2) 0.014(2) -0.046(3)
C3 0.161(4) 0.053(2) 0.072(2) -0.0047(17) 0.021(3) -0.023(2)
C4 0.135(3) 0.0414(16) 0.077(2) 0.0074(16) 0.035(2) 0.0043(19)
C5 0.093(2) 0.0328(13) 0.0628(19) 0.0116(12) 0.0263(16) 0.0000(14)
C6 0.0735(18) 0.0510(16) 0.0609(18) 0.0019(14) 0.0189(15) -0.0140(15)
C7 0.0557(16) 0.0570(16) 0.0603(17) 0.0036(13) 0.0187(13) -0.0022(13)
C8 0.0504(14) 0.0419(13) 0.0533(15) 0.0148(12) 0.0113(12) 0.0018(12)
C9 0.0590(16) 0.0487(16) 0.078(2) 0.0159(15) 0.0159(15) 0.0118(13)
C10 0.079(2) 0.0446(16) 0.089(2) 0.0152(16) 0.0324(18) 0.0189(15)
C11 0.0509(14) 0.0419(13) 0.0379(13) 0.0034(11) 0.0033(10) -0.0023(11)
C12 0.0512(13) 0.0402(13) 0.0361(13) 0.0006(10) 0.0048(10) 0.0033(11)
C13 0.0620(15) 0.0408(13) 0.0391(14) 0.0001(11) 0.0113(11) 0.0059(12)
C14 0.0709(17) 0.0447(14) 0.0420(14) 0.0007(11) 0.0149(12) 0.0007(13)
C15 0.105(2) 0.0442(15) 0.0574(18) -0.0051(13) 0.0295(16) 0.0018(15)
C16 0.115(3) 0.0441(15) 0.076(2) 0.0052(15) 0.0407(19) 0.0141(17)
C17 0.104(2) 0.0521(17) 0.0612(19) 0.0192(15) 0.0248(17) 0.0189(17)
C18 0.0840(19) 0.0530(16) 0.0422(15) 0.0060(12) 0.0149(13) 0.0125(15)
C19 0.123(3) 0.075(2) 0.0365(15) -0.0056(14) 0.0172(16) -0.0150(19)
C20 0.0574(14) 0.0360(12) 0.0324(12) 0.0032(10) 0.0017(11) 0.0015(11)
C21 0.052(4) 0.041(3) 0.045(4) 0.004(3) 0.011(3) 0.000(3)
C21A 0.052(4) 0.041(3) 0.045(4) 0.004(3) 0.011(3) 0.000(3)
C22 0.0764(18) 0.0357(12) 0.0397(14) -0.0021(11) 0.0180(12) -0.0048(12)
C23 0.0746(18) 0.0410(13) 0.0353(13) 0.0042(11) -0.0013(12) -0.0022(13)
C24 0.098(2) 0.0483(16) 0.0507(17) -0.0019(14) -0.0093(15) -0.0099(16)
C25 0.137(2) 0.0513(17) 0.0512(18) -0.0082(15) 0.009(2) -0.021(2)
C26 0.146(2) 0.0521(17) 0.074(2) -0.0224(17) 0.045(2) -0.003(2)
C27 0.101(2) 0.0549(17) 0.075(2) -0.0118(16) 0.0380(18) -0.0031(17)
C28 0.0641(18) 0.0696(19) 0.080(2) -0.0122(16) 0.0234(15) -0.0134(16)
C29 0.0593(18) 0.088(2) 0.088(2) -0.0174(19) -0.0126(16) 0.0117(18)

loop_
_atom_type_symbol
_atom_type_description
_atom_type_scat_dispersion_real
_atom_type_scat_dispersion_imag
_atom_type_scat_source
C C 0.0033 0.0016 'International Tables Vol C Tables 4.2.6.8 and 6.1.1.4'
H H 0.0000 0.0000 'International Tables Vol C Tables 4.2.6.8 and 6.1.1.4'
N N 0.0061 0.0033 'International Tables Vol C Tables 4.2.6.8 and 6.1.1.4'
O O 0.0106 0.0060 'International Tables Vol C Tables 4.2.6.8 and 6.1.1.4'
S S 0.1246 0.1234 'International Tables Vol C Tables 4.2.6.8 and 6.1.1.4'

loop_
_geom_angle_atom_site_label_1
_geom_angle_atom_site_label_2
_geom_angle_atom_site_label_3
_geom_angle
O2 S1 O1 119.78(12)
O2 S1 N1 108.77(12)
O1 S1 N1 104.57(10)
O2 S1 C8 108.76(11)
O1 S1 C8 107.22(12)
N1 S1 C8 107.06(11)
C11 N1 S1 123.08(16)
C11 N1 H1 118.5
S1 N1 H1 118.5
C14 N2 C11 107.80(19)
C14 N2 C19 125.3(2)
C11 N2 C19 126.9(2)
C23 N3 C29 128.5(4)
C23 N3 C20 105.2(4)
C29 N3 C20 125.9(4)
C28 N3A C20 128.6(10)
C28 N3A C22 129.7(11)
C20 N3A C22 100.9(8)
C2 C1 C6 120.1(4)
C2 C1 H1A 119.9
C6 C1 H1A 119.9
C1 C2 C3 120.6(4)
C1 C2 H2 119.7
C3 C2 H2 119.7
C4 C3 C2 120.8(4)
C4 C3 H3 119.6
C2 C3 H3 119.6
C3 C4 C5 120.4(4)
C3 C4 H4 119.8
C5 C4 H4 119.8
C6 C5 C10 119.0(3)
C6 C5 C4 118.5(3)
C10 C5 C4 122.4(3)
C5 C6 C1 119.5(3)
C5 C6 C7 118.9(3)
C1 C6 C7 121.6(3)
C8 C7 C6 120.2(3)
C8 C7 H7 119.9
C6 C7 H7 119.9
C7 C8 C9 120.9(3)
C7 C8 S1 120.6(2)
C9 C8 S1 118.5(2)
C10 C9 C8 119.6(3)
C10 C9 H9 120.2
C8 C9 H9 120.2
C9 C10 C5 121.3(3)
C9 C10 H10 119.3
C5 C10 H10 119.3
C12 C11 N2 110.9(2)
C12 C11 N1 129.8(2)
N2 C11 N1 119.3(2)
C11 C12 C13 105.7(2)
C11 C12 C20 127.1(2)
C13 C12 C20 127.3(2)
C18 C13 C14 118.7(2)
C18 C13 C12 134.0(2)
C14 C13 C12 107.3(2)
N2 C14 C15 129.6(2)
N2 C14 C13 108.3(2)
C15 C14 C13 122.1(2)
C16 C15 C14 117.2(3)
C16 C15 H15 121.4
C14 C15 H15 121.4
C15 C16 C17 122.0(3)
C15 C16 H16 119.0
C17 C16 H16 119.0
C18 C17 C16 121.0(3)
C18 C17 H17 119.5
C16 C17 H17 119.5
C17 C18 C13 119.1(3)
C17 C18 H18 120.5
C13 C18 H18 120.5
N2 C19 H19A 109.5
N2 C19 H19B 109.5
H19A C19 H19B 109.5
N2 C19 H19C 109.5
H19A C19 H19C 109.5
H19B C19 H19C 109.5
C21A C20 C21 105.0(8)
C21A C20 N3 14.3(7)
C21 C20 N3 108.3(5)
C21A C20 N3A 110.8(8)
C21 C20 N3A 7.7(13)
N3 C20 N3A 112.5(7)
C21A C20 C12 122.9(7)
C21 C20 C12 130.2(5)
N3 C20 C12 121.5(3)
N3A C20 C12 125.7(6)
C20 C21 C22 112.1(8)
C20 C21 C28 125.5(7)
C22 C21 C28 121.6(6)
C20 C21A C23 111.2(12)
C20 C21A C29 122.3(9)
C23 C21A C29 115.3(9)
C21 C22 C27 136.0(5)
C21 C22 C23 104.6(4)
C27 C22 C23 119.3(2)
C21 C22 N3A 8.9(10)
C27 C22 N3A 129.3(6)
C23 C22 N3A 111.2(6)
C24 C23 N3 129.1(4)
C24 C23 C22 121.3(3)
N3 C23 C22 109.4(3)
C24 C23 C21A 135.2(7)
N3 C23 C21A 14.8(6)
C22 C23 C21A 102.8(7)
C25 C24 C23 118.2(3)
C25 C24 H24 120.9
C23 C24 H24 120.9
C24 C25 C26 121.4(3)
C24 C25 H25 119.3
C26 C25 H25 119.3
C25 C26 C27 121.3(3)
C25 C26 H26 119.3
C27 C26 H26 119.3
C26 C27 C22 118.4(3)
C26 C27 H27 120.8
C22 C27 H27 120.8
N3A C28 C21 5.9(16)
N3A C28 H28A 104.7
C21 C28 H28A 109.5
N3A C28 H28B 108.6
C21 C28 H28B 109.5
H28A C28 H28B 109.5
N3A C28 H28C 114.9
C21 C28 H28C 109.5
H28A C28 H28C 109.5
H28B C28 H28C 109.5
N3A C28 H28D 109.5
C21 C28 H28D 112.9
H28A C28 H28D 16.9
H28B C28 H28D 120.9
H28C C28 H28D 93.1
N3A C28 H28E 109.5
C21 C28 H28E 111.7
H28A C28 H28E 96.9
H28B C28 H28E 13.2
H28C C28 H28E 118.9
H28D C28 H28E 109.5
N3A C28 H28F 109.5
C21 C28 H28F 103.6
H28A C28 H28F 125.6
H28B C28 H28F 98.1
H28C C28 H28F 16.5
H28D C28 H28F 109.5
H28E C28 H28F 109.5
N3 C29 C21A 12.3(7)
N3 C29 H29A 109.5
C21A C29 H29A 97.4
N3 C29 H29B 109.5
C21A C29 H29B 112.9
H29A C29 H29B 109.5
N3 C29 H29C 109.5
C21A C29 H29C 117.3
H29A C29 H29C 109.5
H29B C29 H29C 109.5
N3 C29 H29D 119.0
C21A C29 H29D 109.5
H29A C29 H29D 28.5
H29B C29 H29D 123.3
H29C C29 H29D 81.1
N3 C29 H29E 110.6
C21A C29 H29E 109.5
H29A C29 H29E 90.7
H29B C29 H29E 20.3
H29C C29 H29E 125.1
H29D C29 H29E 109.5
N3 C29 H29F 98.1
C21A C29 H29F 109.5
H29A C29 H29F 137.5
H29B C29 H29F 89.9
H29C C29 H29F 28.7
H29D C29 H29F 109.5
H29E C29 H29F 109.5

loop_
_geom_bond_atom_site_label_1
_geom_bond_atom_site_label_2
_geom_bond_distance
S1 O2 1.4197(18)
S1 O1 1.4353(17)
S1 N1 1.621(2)
S1 C8 1.757(3)
N1 C11 1.402(3)
N1 H1 0.8600
N2 C14 1.371(3)
N2 C11 1.380(3)
N2 C19 1.452(3)
N3 C23 1.392(6)
N3 C29 1.424(7)
N3 C20 1.426(6)
N3A C28 1.383(15)
N3A C20 1.447(13)
N3A C22 1.453(13)
C1 C2 1.360(5)
C1 C6 1.410(4)
C1 H1A 0.9300
C2 C3 1.391(6)
C2 H2 0.9300
C3 C4 1.351(5)
C3 H3 0.9300
C4 C5 1.421(4)
C4 H4 0.9300
C5 C6 1.403(4)
C5 C10 1.409(4)
C6 C7 1.416(4)
C7 C8 1.360(4)
C7 H7 0.9300
C8 C9 1.403(4)
C9 C10 1.352(4)
C9 H9 0.9300
C10 H10 0.9300
C11 C12 1.363(3)
C12 C13 1.438(3)
C12 C20 1.460(3)
C13 C18 1.399(3)
C13 C14 1.400(3)
C14 C15 1.392(4)
C15 C16 1.368(4)
C15 H15 0.9300
C16 C17 1.382(4)
C16 H16 0.9300
C17 C18 1.370(4)
C17 H17 0.9300
C18 H18 0.9300
C19 H19A 0.9600
C19 H19B 0.9600
C19 H19C 0.9600
C20 C21A 1.303(15)
C20 C21 1.310(9)
C21 C22 1.385(10)
C21 C28 1.556(11)
C21A C23 1.409(13)
C21A C29 1.590(15)
C22 C27 1.389(4)
C22 C23 1.403(4)
C23 C24 1.388(4)
C24 C25 1.357(5)
C24 H24 0.9300
C25 C26 1.378(5)
C25 H25 0.9300
C26 C27 1.381(4)
C26 H26 0.9300
C27 H27 0.9300
C28 H28A 0.9600
C28 H28B 0.9600
C28 H28C 0.9600
C28 H28D 0.9600
C28 H28E 0.9600
C28 H28F 0.9600
C29 H29A 0.9600
C29 H29B 0.9600
C29 H29C 0.9600
C29 H29D 0.9600
C29 H29E 0.9600
C29 H29F 0.9600
